data_4125451
loop_
_publ_author_name
'Maestre, Lourdes'
'Dorel, Ruth'
'Pablo, \'Oscar'
'Escofet, Imma'
'Sameera, W. M. C.'
'\'Alvarez, Eleuterio'
'Maseras, Feliu'
'D\'iaz-Requejo, M Mar'
'Echavarren, Antonio M.'
'P\'erez, Pedro J'

_publ_section_title
;
 Functional-Group-Tolerant, Silver-Catalyzed N-N Bond Formation by Nitrene
 Transfer to Amines.
;
_journal_issue 6
_journal_name_full 'Journal of the American Chemical Society'
_journal_page_first 2216
_journal_page_last 2223
_journal_paper_doi 10.1021/jacs.6b08219
_journal_volume 139
_journal_year 2017
_chemical_formula_sum 'C16 H24 N2 O3 S'
_chemical_formula_weight 324.43
_chemical_name_systematic
;
 ?
;
_space_group_IT_number 14
_space_group_name_Hall '-P 2yn'
_symmetry_cell_setting monoclinic
_symmetry_space_group_name_Hall '-P 2yn'
_symmetry_space_group_name_H-M 'P 1 21/n 1'
_atom_sites_solution_hydrogens difmap
_audit_creation_method SHELXL-2014
_cell_angle_alpha 90
_cell_angle_beta 91.8438(18)
_cell_angle_gamma 90
_cell_formula_units_Z 4
_cell_length_a 14.3182(13)
_cell_length_b 7.3622(7)
_cell_length_c 15.3001(13)
_cell_measurement_temperature 100(2)
_cell_volume 1612.0(3)
_computing_cell_refinement 'CrystalClear-SM Expert 2.1 b29 (Rigaku, 2013)'
_computing_data_collection 'CrystalClear-SM Expert 2.1 b29 (Rigaku, 2013)'
_computing_data_reduction 'CrystalClear-SM Expert 2.1 b29 (Rigaku, 2013)'
_computing_molecular_graphics 'SHELXL-2014 (Sheldrick, 2014)'
_computing_publication_material 'SHELXL-2014 (Sheldrick, 2014)'
_computing_structure_refinement 'SHELXL-2014 (Sheldrick, 2014)'
_computing_structure_solution Sir2011
_diffrn_ambient_temperature 100(2)
_diffrn_detector_area_resol_mean 200
_diffrn_detector_type 'PILATUS 200K'
_diffrn_measured_fraction_theta_full 0.998
_diffrn_measured_fraction_theta_max 0.795
_diffrn_measurement_device_type '1/4chi goniometer'
_diffrn_measurement_method
;
 Fullsphere data collection, phi and omega scans
;
_diffrn_measurement_specimen_support 'magnetic support with MicroMount'
_diffrn_radiation_monochromator 'Confocal Max Flux optic'
_diffrn_radiation_type MoK\a
_diffrn_radiation_wavelength 0.7107
_diffrn_reflns_av_R_equivalents 0.0214
_diffrn_reflns_av_unetI/netI 0.0191
_diffrn_reflns_Laue_measured_fraction_full 0.998
_diffrn_reflns_Laue_measured_fraction_max 0.795
_diffrn_reflns_limit_h_max 31
_diffrn_reflns_limit_h_min -31
_diffrn_reflns_limit_k_max 16
_diffrn_reflns_limit_k_min -18
_diffrn_reflns_limit_l_max 33
_diffrn_reflns_limit_l_min -33
_diffrn_reflns_number 79700
_diffrn_reflns_point_group_measured_fraction_full 0.998
_diffrn_reflns_point_group_measured_fraction_max 0.795
_diffrn_reflns_theta_full 25.242
_diffrn_reflns_theta_max 62.577
_diffrn_reflns_theta_min 2.664
_diffrn_source 'Microfocus rotating anode X-ray tube'
_diffrn_source_current 24
_diffrn_source_power 50
_diffrn_source_size '0.2 mm x 0.2 mm fine focus'
_diffrn_source_type 'Rigaku MicroMax-007HF'
_exptl_absorpt_coefficient_mu 0.215
_exptl_absorpt_correction_T_max 0.958
_exptl_absorpt_correction_T_min 0.737
_exptl_absorpt_correction_type empirical
_exptl_absorpt_process_details
; 
 CrystalClear-SM Expert 2.1 b29 (Rigaku, 2013)
;
_exptl_crystal_colour Colorless
_exptl_crystal_density_diffrn 1.337
_exptl_crystal_description Unknown
_exptl_crystal_F_000 696
_exptl_crystal_size_max 0.20
_exptl_crystal_size_mid 0.20
_exptl_crystal_size_min 0.20
_refine_diff_density_max 0.700
_refine_diff_density_min -0.354
_refine_diff_density_rms 0.069
_refine_ls_extinction_method none
_refine_ls_goodness_of_fit_ref 1.137
_refine_ls_hydrogen_treatment refall
_refine_ls_matrix_type full
_refine_ls_number_parameters 295
_refine_ls_number_reflns 20935
_refine_ls_number_restraints 0
_refine_ls_restrained_S_all 1.137
_refine_ls_R_factor_all 0.0415
_refine_ls_R_factor_gt 0.0313
_refine_ls_shift/su_max 0.001
_refine_ls_shift/su_mean 0.000
_refine_ls_structure_factor_coef Fsqd
_refine_ls_weighting_details 'w=1/[\s^2^(Fo^2^)+(0.0531P)^2^+0.0776P] where P=(Fo^2^+2Fc^2^)/3'
_refine_ls_weighting_scheme calc
_refine_ls_wR_factor_gt 0.0936
_refine_ls_wR_factor_ref 0.1040
_reflns_Friedel_coverage 0.000
_reflns_number_gt 17307
_reflns_number_total 20935
_reflns_threshold_expression 'I > 2\s(I)'
_cod_data_source_file ja6b08219_si_006.cif
_cod_data_source_block OS475
_cod_depositor_comments
;
The following automatic conversions were performed:

'_symmetry_cell_setting' value 'Monoclinic' changed to 'monoclinic'
according to
/home/data/users/saulius/crontab/automatic-downloads/rss-feeds/ACS/lib/dictionaries/cif_core.dic
dictionary named 'cif_core.dic' version 2.4.2 from 2011-04-26.

Automatic conversion script
Id: cif_fix_values 4973 2017-02-22 13:04:09Z antanas 

 Adding full bibliography for 4125450--4125451.cif.
;
_cod_original_sg_symbol_H-M P2(1)/n
_cod_database_code 4125451
_shelx_space_group_comment
;
The symmetry employed for this shelxl refinement is uniquely defined
by the following loop, which should always be used as a source of
symmetry information in preference to the above space-group names.
They are only intended as comments.
;
_shelx_estimated_absorpt_t_min 0.958
_shelx_estimated_absorpt_t_max 0.958
_shelxl_version_number 2014-3

loop_
_space_group_symop_operation_xyz
'x, y, z'
'-x+1/2, y+1/2, -z+1/2'
'-x, -y, -z'
'x-1/2, -y-1/2, z-1/2'

loop_
_atom_site_label
_atom_site_type_symbol
_atom_site_fract_x
_atom_site_fract_y
_atom_site_fract_z
_atom_site_U_iso_or_equiv
_atom_site_adp_type
_atom_site_occupancy
_atom_site_site_symmetry_order
_atom_site_calc_flag
C1 C 0.27985(2) 0.27973(4) 0.08427(2) 0.01216(4) Uani 1 1 d
C2 C 0.24889(2) 0.30264(4) -0.01104(2) 0.01431(4) Uani 1 1 d
C3 C 0.40206(2) 0.28894(5) -0.05695(2) 0.01408(4) Uani 1 1 d
C4 C 0.43984(2) 0.26229(4) 0.03541(2) 0.01197(4) Uani 1 1 d
C5 C 0.41128(2) 0.29801(4) 0.19273(2) 0.01245(4) Uani 1 1 d
C6 C 0.50894(2) 0.36211(5) 0.21046(2) 0.01391(4) Uani 1 1 d
C7 C 0.58421(2) 0.25836(5) 0.22823(2) 0.01616(5) Uani 1 1 d
C8 C 0.67928(3) 0.34458(8) 0.23945(3) 0.02254(7) Uani 1 1 d
C9 C 0.58346(4) 0.05511(7) 0.23746(4) 0.02636(8) Uani 1 1 d
C10 C 0.22198(2) 0.73029(4) 0.06957(2) 0.01246(4) Uani 1 1 d
C11 C 0.22940(2) 0.81969(5) -0.01035(2) 0.01528(4) Uani 1 1 d
C12 C 0.15007(3) 0.84486(5) -0.06382(2) 0.01638(5) Uani 1 1 d
C13 C 0.06235(2) 0.78171(5) -0.03940(2) 0.01531(4) Uani 1 1 d
C14 C 0.05614(2) 0.69481(5) 0.04148(2) 0.01574(4) Uani 1 1 d
C15 C 0.13516(2) 0.66902(4) 0.09587(2) 0.01396(4) Uani 1 1 d
C16 C -0.02249(3) 0.80823(6) -0.09896(3) 0.02153(6) Uani 1 1 d
H6 H 0.5175(6) 0.4911(14) 0.2054(6) 0.025(2) Uiso 1 1 d
H11 H 0.2831(6) 0.1522(12) 0.0984(6) 0.0183(18) Uiso 1 1 d
H12 H 0.2398(6) 0.3432(12) 0.1232(6) 0.0202(18) Uiso 1 1 d
H21 H 0.2433(6) 0.4263(12) -0.0253(5) 0.0180(17) Uiso 1 1 d
H22 H 0.1908(6) 0.2373(12) -0.0206(6) 0.0186(17) Uiso 1 1 d
H31 H 0.3990(6) 0.4167(12) -0.0695(5) 0.0162(16) Uiso 1 1 d
H32 H 0.4437(6) 0.2214(12) -0.0957(6) 0.0195(18) Uiso 1 1 d
H41 H 0.5008(7) 0.3176(12) 0.0416(6) 0.022(2) Uiso 1 1 d
H42 H 0.4406(6) 0.1426(13) 0.0485(6) 0.022(2) Uiso 1 1 d
H51 H 0.4082(6) 0.1701(11) 0.1931(6) 0.0169(17) Uiso 1 1 d
H52 H 0.3691(6) 0.3513(12) 0.2315(6) 0.0198(18) Uiso 1 1 d
H81 H 0.6754(7) 0.4730(14) 0.2346(6) 0.029(2) Uiso 1 1 d
H82 H 0.7217(7) 0.2982(14) 0.1977(7) 0.031(2) Uiso 1 1 d
H83 H 0.7062(7) 0.3178(13) 0.2944(7) 0.031(2) Uiso 1 1 d
H91 H 0.6285(7) 0.0044(16) 0.2006(7) 0.039(3) Uiso 1 1 d
H92 H 0.5236(7) 0.0054(17) 0.2290(7) 0.042(3) Uiso 1 1 d
H93 H 0.6050(7) 0.0227(15) 0.2967(7) 0.039(3) Uiso 1 1 d
H161 H -0.0672(9) 0.7048(17) -0.0904(9) 0.055(4) Uiso 1 1 d
H162 H -0.0027(11) 0.823(2) -0.1572(11) 0.073(5) Uiso 1 1 d
H163 H -0.0597(8) 0.9049(16) -0.0809(7) 0.043(3) Uiso 1 1 d
H11A H 0.2907(6) 0.8610(12) -0.0284(6) 0.0212(19) Uiso 1 1 d
H12A H 0.1554(7) 0.9099(13) -0.1173(6) 0.027(2) Uiso 1 1 d
H14A H -0.0009(6) 0.6475(12) 0.0604(6) 0.0210(19) Uiso 1 1 d
H15A H 0.1299(6) 0.6095(12) 0.1518(6) 0.0209(19) Uiso 1 1 d
N1 N 0.38928(2) 0.54800(3) 0.08397(2) 0.01168(3) Uani 1 1 d
N2 N 0.37758(2) 0.35369(3) 0.10049(2) 0.01009(3) Uani 1 1 d
O1 O 0.29420(2) 0.62944(4) 0.21850(2) 0.01697(4) Uani 1 1 d
O2 O 0.37737(2) 0.85847(3) 0.13056(2) 0.01840(4) Uani 1 1 d
O3 O 0.31074(2) 0.21254(4) -0.06778(2) 0.01508(4) Uani 1 1 d
S1 S 0.32566(2) 0.68910(2) 0.13413(2) 0.01192(2) Uani 1 1 d

loop_
_atom_site_aniso_label
_atom_site_aniso_U_11
_atom_site_aniso_U_22
_atom_site_aniso_U_33
_atom_site_aniso_U_23
_atom_site_aniso_U_13
_atom_site_aniso_U_12
C1 0.01124(8) 0.01180(8) 0.01347(9) -0.00023(7) 0.00116(7) -0.00202(6)
C2 0.01312(9) 0.01505(9) 0.01463(10) -0.00121(8) -0.00137(7) -0.00134(7)
C3 0.01519(10) 0.01626(10) 0.01084(9) -0.00188(7) 0.00139(7) -0.00322(8)
C4 0.01194(8) 0.01235(8) 0.01169(8) -0.00148(7) 0.00146(6) -0.00044(6)
C5 0.01375(9) 0.01280(8) 0.01082(8) 0.00142(7) 0.00063(7) -0.00035(7)
C6 0.01472(10) 0.01513(9) 0.01176(9) -0.00013(7) -0.00150(7) -0.00121(7)
C7 0.01493(10) 0.02025(12) 0.01313(10) -0.00411(9) -0.00220(8) 0.00150(9)
C8 0.01530(12) 0.0336(2) 0.01850(13) -0.00642(13) -0.00334(10) -0.00162(12)
C9 0.02311(16) 0.01966(14) 0.0357(2) -0.00704(14) -0.00876(15) 0.00681(12)
C10 0.01291(9) 0.01091(8) 0.01361(9) -0.00020(7) 0.00127(7) -0.00049(6)
C11 0.01461(10) 0.01466(10) 0.01664(11) 0.00301(8) 0.00158(8) -0.00205(8)
C12 0.01662(11) 0.01622(10) 0.01632(11) 0.00383(9) 0.00074(9) -0.00098(8)
C13 0.01441(10) 0.01525(10) 0.01624(11) 0.00024(8) 0.00012(8) 0.00026(8)
C14 0.01326(10) 0.01806(11) 0.01601(11) 0.00011(8) 0.00226(8) -0.00118(8)
C15 0.01380(9) 0.01490(9) 0.01330(9) -0.00028(7) 0.00245(7) -0.00098(7)
C16 0.01767(13) 0.02439(16) 0.02226(15) 0.00239(12) -0.00344(11) 0.00108(11)
N1 0.01273(7) 0.00916(6) 0.01326(8) 0.00038(5) 0.00192(6) -0.00098(5)
N2 0.01082(7) 0.00944(6) 0.01003(7) 0.00007(5) 0.00098(5) -0.00097(5)
O1 0.02070(10) 0.01861(9) 0.01171(8) -0.00177(7) 0.00212(7) 0.00306(7)
O2 0.01805(9) 0.00990(7) 0.02701(12) -0.00263(7) -0.00325(8) -0.00288(6)
O3 0.01513(8) 0.01657(8) 0.01349(8) -0.00381(6) -0.00022(6) -0.00345(6)
S1 0.01323(3) 0.00942(2) 0.01306(3) -0.00171(2) -0.00012(2) -0.00064(2)

loop_
_atom_type_symbol
_atom_type_description
_atom_type_scat_dispersion_real
_atom_type_scat_dispersion_imag
_atom_type_scat_source
C C 0.0033 0.0016 'International Tables Vol C Tables 4.2.6.8 and 6.1.1.4'
H H 0.0000 0.0000 'International Tables Vol C Tables 4.2.6.8 and 6.1.1.4'
N N 0.0061 0.0033 'International Tables Vol C Tables 4.2.6.8 and 6.1.1.4'
O O 0.0106 0.0060 'International Tables Vol C Tables 4.2.6.8 and 6.1.1.4'
S S 0.1246 0.1234 'International Tables Vol C Tables 4.2.6.8 and 6.1.1.4'

loop_
_geom_angle_atom_site_label_1
_geom_angle_atom_site_label_2
_geom_angle_atom_site_label_3
_geom_angle
N2 C1 C2 110.90(2)
O3 C2 C1 111.43(3)
O3 C3 C4 110.89(3)
C3 C4 N2 110.89(3)
C6 C5 N2 110.38(2)
C7 C6 C5 126.77(3)
C6 C7 C9 125.29(3)
C6 C7 C8 120.01(4)
C9 C7 C8 114.70(4)
C15 C10 C11 119.95(3)
C15 C10 S1 121.30(2)
C11 C10 S1 118.70(2)
C12 C11 C10 119.64(3)
C11 C12 C13 121.40(3)
C14 C13 C12 118.08(3)
C14 C13 C16 121.41(3)
C12 C13 C16 120.50(3)
C15 C14 C13 121.10(3)
C10 C15 C14 119.82(3)
N2 N1 S1 118.909(19)
N1 N2 C1 115.69(2)
N1 N2 C4 104.34(2)
C1 N2 C4 107.02(2)
N1 N2 C5 112.72(2)
C1 N2 C5 108.46(2)
C4 N2 C5 108.17(2)
C2 O3 C3 109.32(2)
O1 S1 O2 117.859(19)
O1 S1 N1 115.472(16)
O2 S1 N1 103.973(17)
O1 S1 C10 105.546(17)
O2 S1 C10 104.457(17)
N1 S1 C10 108.817(15)

loop_
_geom_bond_atom_site_label_1
_geom_bond_atom_site_label_2
_geom_bond_distance
C1 N2 1.5145(4)
C1 C2 1.5199(5)
C2 O3 1.4239(4)
C3 O3 1.4281(4)
C3 C4 1.5097(5)
C4 N2 1.5153(4)
C5 C6 1.4923(5)
C5 N2 1.5326(4)
C6 C7 1.3416(5)
C7 C9 1.5031(6)
C7 C8 1.5068(6)
C10 C15 1.3939(4)
C10 C11 1.3957(5)
C10 S1 1.7825(3)
C11 C12 1.3907(5)
C12 C13 1.4012(5)
C13 C14 1.3985(5)
C13 C16 1.5076(6)
C14 C15 1.3957(5)
N1 N2 1.4632(4)
N1 S1 1.5947(3)
O1 S1 1.4491(3)
O2 S1 1.4521(3)

loop_
_geom_torsion_atom_site_label_1
_geom_torsion_atom_site_label_2
_geom_torsion_atom_site_label_3
_geom_torsion_atom_site_label_4
_geom_torsion
N2 C1 C2 O3 58.65(3)
O3 C3 C4 N2 -60.35(3)
N2 C5 C6 C7 -118.43(3)
C5 C6 C7 C9 -2.77(6)
C5 C6 C7 C8 176.43(3)
C15 C10 C11 C12 -0.87(5)
S1 C10 C11 C12 176.68(3)
C10 C11 C12 C13 -0.22(6)
C11 C12 C13 C14 1.13(6)
C11 C12 C13 C16 -179.16(4)
C12 C13 C14 C15 -0.98(5)
C16 C13 C14 C15 179.31(4)
C11 C10 C15 C14 1.01(5)
S1 C10 C15 C14 -176.47(3)
C13 C14 C15 C10 -0.08(5)
S1 N1 N2 C1 56.49(3)
S1 N1 N2 C4 173.76(2)
S1 N1 N2 C5 -69.12(3)
C2 C1 N2 N1 61.84(3)
C2 C1 N2 C4 -53.93(3)
C2 C1 N2 C5 -170.41(2)
C3 C4 N2 N1 -68.10(3)
C3 C4 N2 C1 55.00(3)
C3 C4 N2 C5 171.67(2)
C6 C5 N2 N1 -52.70(3)
C6 C5 N2 C1 177.88(2)
C6 C5 N2 C4 62.13(3)
C1 C2 O3 C3 -60.98(3)
C4 C3 O3 C2 61.78(4)
N2 N1 S1 O1 27.85(3)
N2 N1 S1 O2 158.54(2)
N2 N1 S1 C10 -90.57(2)
C15 C10 S1 O1 -13.56(3)
C11 C10 S1 O1 168.93(3)
C15 C10 S1 O2 -138.49(3)
C11 C10 S1 O2 43.99(3)
C15 C10 S1 N1 110.94(3)
C11 C10 S1 N1 -66.57(3)
